data_9011576
loop_
_publ_author_name
'Moore, A.'
'Taylor, H. F. W.'

_publ_section_title
;
 Crystal structure of ettringite
;
_journal_name_full Nature
_journal_page_first 1048
_journal_page_last 1049
_journal_paper_doi 10.1038/2181048a0
_journal_volume 218
_journal_year 1968
_chemical_compound_source 'Scawt Hill, Northern Ireland'
_chemical_formula_sum 'Al Ca3 H34 O24.5 S1.5'
_chemical_name_mineral Ettringite
_space_group_IT_number 193
_symmetry_space_group_name_Hall '-P 6c 2'
_symmetry_space_group_name_H-M 'P 63/m c m'
_cell_angle_alpha 90
_cell_angle_beta 90
_cell_angle_gamma 120
_cell_formula_units_Z 2
_cell_length_a 11.23
_cell_length_b 11.23
_cell_length_c 10.72
_cell_volume 1170.806
_database_code_amcsd 0014674
_exptl_crystal_density_diffrn 1.763
_cod_original_formula_sum 'Ca3 Al S1.5 O24.5 H34'
_cod_database_code 9011576

loop_
_space_group_symop_operation_xyz
x,y,z
-x,-x+y,z
x,x-y,-z
-x+y,-x,1/2-z
x-y,x,1/2+z
-y,-x,1/2+z
y,x,1/2-z
y,-x+y,-z
-y,x-y,z
x-y,-y,z
-x+y,y,-z
x,y,1/2-z
-x,-y,1/2+z
x,x-y,1/2+z
-x,-x+y,1/2-z
x-y,x,-z
-x+y,-x,z
y,x,z
-y,-x,-z
-y,x-y,1/2-z
y,-x+y,1/2+z
-x+y,y,1/2+z
x-y,-y,1/2-z
-x,-y,-z

loop_
_atom_site_label
_atom_site_fract_x
_atom_site_fract_y
_atom_site_fract_z
_atom_site_occupancy
_atom_site_U_iso_or_equiv
_atom_site_type_symbol
_atom_site_attached_hydrogens
Ca 0.19130 0.00000 0.25000 1.00000 0.02140 Ca 0
Al 0.00000 0.00000 0.00000 1.00000 0.01220 Al 0
S 0.33333 0.66667 0.00000 0.75000 0.02150 S 0
O1 0.33333 0.66667 0.14360 0.37500 0.04200 O 0
O2 0.40350 0.80700 0.05270 0.37500 0.06850 O 0
O-H 0.13530 0.00000 0.60880 1.00000 0.02680 O 1
Wat1 0.33333 0.66667 0.00000 0.25000 0.02150 O 2
Wat2 0.34200 0.00000 0.08770 1.00000 0.03170 O 2
Wat3 0.25570 0.40950 0.25000 1.00000 0.05280 O 2

loop_
_cod_changelog_entry_id
_cod_changelog_entry_author
_cod_changelog_entry_date
_cod_changelog_entry_text
1
;cod-tools version 3.8.0
Id: cif_guess_AMCSD_atom_types 9581 2023-05-17 12:35:41Z saulius
;
2023-05-18T11:41:37+03:00
;Derived atom types and hydrogen counts
from atom names that follow the AMCSD naming convention
(Wat == water, O-H == hydroxyl).
;

loop_
_cod_related_entry_id
_cod_related_entry_database
_cod_related_entry_code
1 AMCSD 0014674
